data_1538969
loop_
_publ_author_name
'Parthe, E.'
'Schmidt, H.'
'Nowotny, H.'

_publ_section_title
;
 Strukturuntersuchungen an Siliziden
;
_journal_name_full
;
Monatshefte fuer Chemie und verwandte Teile anderer Wissenschaften (109,1978-)
;
_journal_page_first 385
_journal_page_last 396
_journal_volume 86
_journal_year 1955
_chemical_formula_sum 'Si3 Ta5'
_chemical_name_systematic 'Ta5 Si3'
_space_group_IT_number 140
_symmetry_space_group_name_Hall '-I 4 2c'
_symmetry_space_group_name_H-M 'I 4/m c m'
_cell_angle_alpha 90
_cell_angle_beta 90
_cell_angle_gamma 90
_cell_formula_units_Z 4
_cell_length_a 9.88
_cell_length_b 9.88
_cell_length_c 5.06
_cell_volume 493.929
_citation_journal_id_ASTM MOCMB7
_cod_data_source_file Parthe_MOCMB7_1955_1995.cif
_cod_data_source_block Si3Ta5
_cod_original_cell_volume 493.9289
_cod_database_code 1538969

loop_
_symmetry_equiv_pos_as_xyz
x,y,z
-y,x,z
-x,-y,z
y,-x,z
x,-y,-z+1/2
y,x,-z+1/2
-x,y,-z+1/2
-y,-x,-z+1/2
-x,-y,-z
y,-x,-z
x,y,-z
-y,x,-z
-x,y,z-1/2
-y,-x,z-1/2
x,-y,z-1/2
y,x,z-1/2
x+1/2,y+1/2,z+1/2
-y+1/2,x+1/2,z+1/2
-x+1/2,-y+1/2,z+1/2
y+1/2,-x+1/2,z+1/2
x+1/2,-y+1/2,-z+1
y+1/2,x+1/2,-z+1
-x+1/2,y+1/2,-z+1
-y+1/2,-x+1/2,-z+1
-x+1/2,-y+1/2,-z+1/2
y+1/2,-x+1/2,-z+1/2
x+1/2,y+1/2,-z+1/2
-y+1/2,x+1/2,-z+1/2
-x+1/2,y+1/2,z
-y+1/2,-x+1/2,z
x+1/2,-y+1/2,z
y+1/2,x+1/2,z

loop_
_atom_site_label
_atom_site_type_symbol
_atom_site_fract_x
_atom_site_fract_y
_atom_site_fract_z
_atom_site_occupancy
_atom_site_U_iso_or_equiv
Si2 Si 0.17 0.67 0 1 0.0
Ta1 Ta 0.074 0.223 0 1 0.0
Ta2 Ta 0 0.5 0.25 1 0.0
Si1 Si 0 0 0.25 1 0.0
